data_4083065
loop_
_publ_author_name
'Xie, Wucheng'
'Li, Bin'
'Xu, Shansheng'
'Song, Haibin'
'Wang, Baiquan'

_publ_section_title
;
 Palladium-Catalyzed Direct Dehydrogenative Annulation of
 Ferrocenecarboxamides with Alkynes in Air
;
_journal_issue 9
_journal_name_full Organometallics
_journal_page_first 2138
_journal_paper_doi 10.1021/om5002606
_journal_volume 33
_journal_year 2014
_chemical_formula_sum 'C26 H21 Fe N O'
_chemical_formula_weight 419.29
_chemical_name_systematic
; 
 ? 
;
_space_group_IT_number 33
_symmetry_cell_setting orthorhombic
_symmetry_space_group_name_Hall 'P 2c -2n'
_symmetry_space_group_name_H-M 'P n a 21'
_atom_sites_solution_hydrogens geom
_atom_sites_solution_primary direct
_atom_sites_solution_secondary difmap
_audit_creation_method SHELXL-97
_cell_angle_alpha 90.00
_cell_angle_beta 90.00
_cell_angle_gamma 90.00
_cell_formula_units_Z 8
_cell_length_a 15.780(3)
_cell_length_b 10.497(2)
_cell_length_c 23.974(5)
_cell_measurement_reflns_used 9005
_cell_measurement_temperature 173(2)
_cell_measurement_theta_max 27.8888
_cell_measurement_theta_min 1.6989
_cell_volume 3971.1(14)
_computing_cell_refinement crystalclear
_computing_data_collection crystalclear
_computing_data_reduction crystalclear
_computing_molecular_graphics 'Bruker SHELXTL'
_computing_publication_material 'Bruker SHELXTL'
_computing_structure_refinement 'SHELXL-97 (Sheldrick, 2008)'
_computing_structure_solution 'SHELXS-97 (Sheldrick, 2008)'
_diffrn_ambient_temperature 173(2)
_diffrn_detector_area_resol_mean 7.31
_diffrn_measured_fraction_theta_full 0.994
_diffrn_measured_fraction_theta_max 0.994
_diffrn_measurement_device_type 'rigaku saturn'
_diffrn_measurement_method '\w scans'
_diffrn_radiation_monochromator graphite
_diffrn_radiation_source 'fine-focus sealed tube'
_diffrn_radiation_type MoK\a
_diffrn_radiation_wavelength 0.71073
_diffrn_reflns_av_R_equivalents 0.0784
_diffrn_reflns_av_sigmaI/netI 0.0803
_diffrn_reflns_limit_h_max 20
_diffrn_reflns_limit_h_min -20
_diffrn_reflns_limit_k_max 13
_diffrn_reflns_limit_k_min -13
_diffrn_reflns_limit_l_max 31
_diffrn_reflns_limit_l_min -29
_diffrn_reflns_number 35576
_diffrn_reflns_theta_full 27.95
_diffrn_reflns_theta_max 27.95
_diffrn_reflns_theta_min 1.70
_diffrn_standards_decay_% 0
_diffrn_standards_interval_count 0
_diffrn_standards_number 0
_exptl_absorpt_coefficient_mu 0.776
_exptl_absorpt_correction_T_max 0.9126
_exptl_absorpt_correction_T_min 0.8602
_exptl_absorpt_correction_type multi-scan
_exptl_absorpt_process_details crystalclear
_exptl_crystal_density_diffrn 1.403
_exptl_crystal_density_method 'not measured'
_exptl_crystal_F_000 1744
_exptl_crystal_size_max 0.20
_exptl_crystal_size_mid 0.18
_exptl_crystal_size_min 0.12
_refine_diff_density_max 0.616
_refine_diff_density_min -0.651
_refine_diff_density_rms 0.063
_refine_ls_abs_structure_details 'Flack H D (1983), Acta Cryst. A39, 876-881'
_refine_ls_abs_structure_Flack 0.03(2)
_refine_ls_extinction_coef 0.0022(4)
_refine_ls_extinction_expression Fc^*^=kFc[1+0.001xFc^2^\l^3^/sin(2\q)]^-1/4^
_refine_ls_extinction_method SHELXL
_refine_ls_goodness_of_fit_ref 1.078
_refine_ls_hydrogen_treatment mixed
_refine_ls_matrix_type full
_refine_ls_number_parameters 526
_refine_ls_number_reflns 9117
_refine_ls_number_restraints 1
_refine_ls_restrained_S_all 1.078
_refine_ls_R_factor_all 0.0879
_refine_ls_R_factor_gt 0.0669
_refine_ls_shift/su_max 0.001
_refine_ls_shift/su_mean 0.000
_refine_ls_structure_factor_coef Fsqd
_refine_ls_weighting_details 'calc w=1/[\s^2^(Fo^2^)+(0.0709P)^2^+0.0000P] where P=(Fo^2^+2Fc^2^)/3'
_refine_ls_weighting_scheme calc
_refine_ls_wR_factor_gt 0.1494
_refine_ls_wR_factor_ref 0.1615
_reflns_number_gt 7301
_reflns_number_total 9117
_reflns_threshold_expression >2sigma(I)
_cod_data_source_file om5002606_si_002.cif
_cod_data_source_block 3ah
_cod_depositor_comments
;
The following automatic conversions were performed:

'_symmetry_cell_setting' value 'Orthorhombic' changed to
'orthorhombic' according to
/usr/data/users/saulius/crontab/automatic-downloads/rss-feeds/ACS/lib/dictionaries/cif_core.dic
dictionary named 'cif_core.dic' version 2.4.2 from
2011-04-26.

'_exptl_absorpt_correction_type' value 'MULTI-SCAN'
changed to 'multi-scan' according to
/usr/data/users/saulius/crontab/automatic-downloads/rss-feeds/ACS/lib/dictionaries/cif_core.dic
dictionary named 'cif_core.dic' version 2.4.2 from 2011-04-26.

Automatic conversion script
Id: cif_fix_values 2281 2013-09-26 08:29:07Z andrius 

 Adding full bibliography for 4083064--4083065.cif.
;
_cod_original_cell_volume 3971.2(14)
_cod_original_sg_symbol_H-M Pna2(1)
_cod_database_code 4083065

loop_
_symmetry_equiv_pos_as_xyz
'x, y, z'
'-x, -y, z+1/2'
'x+1/2, -y+1/2, z'
'-x+1/2, y+1/2, z+1/2'

loop_
_atom_site_label
_atom_site_type_symbol
_atom_site_fract_x
_atom_site_fract_y
_atom_site_fract_z
_atom_site_U_iso_or_equiv
_atom_site_adp_type
_atom_site_occupancy
_atom_site_symmetry_multiplicity
_atom_site_calc_flag
_atom_site_refinement_flags
Fe1 Fe 0.70965(4) 1.22210(6) 0.69404(3) 0.03988(18) Uani 1 1 d .
Fe2 Fe 0.53433(4) -0.24729(6) 0.89789(3) 0.03645(17) Uani 1 1 d .
O1 O 0.8978(2) 0.9888(3) 0.71376(16) 0.0531(10) Uani 1 1 d .
O2 O 0.34370(19) -0.0111(3) 0.88569(15) 0.0457(8) Uani 1 1 d .
C12 C 0.7164(3) 0.8891(4) 0.63256(19) 0.0359(10) Uani 1 1 d .
C38 C 0.5332(2) 0.0881(4) 0.95869(18) 0.0309(9) Uani 1 1 d .
C1 C 0.6072(3) 1.1445(5) 0.7332(2) 0.0522(14) Uani 1 1 d .
H1 H 0.5758 1.0727 0.7208 0.063 Uiso 1 1 calc R
C2 C 0.6788(4) 1.1424(5) 0.7685(2) 0.0513(13) Uani 1 1 d .
H2 H 0.7041 1.0683 0.7840 0.062 Uiso 1 1 calc R
C3 C 0.7068(3) 1.2701(5) 0.7771(3) 0.0458(14) Uani 1 1 d .
H3 H 0.7534 1.2962 0.7993 0.055 Uiso 1 1 calc R
C4 C 0.6523(4) 1.3507(5) 0.7464(2) 0.0557(15) Uani 1 1 d .
H4 H 0.6563 1.4409 0.7441 0.067 Uiso 1 1 calc R
C5 C 0.5907(4) 1.2741(5) 0.7195(3) 0.0560(15) Uani 1 1 d .
H5 H 0.5461 1.3040 0.6964 0.067 Uiso 1 1 calc R
C6 C 0.8033(3) 1.1140(5) 0.6587(2) 0.0418(11) Uani 1 1 d .
C7 C 0.8321(4) 1.2435(5) 0.6678(3) 0.0453(14) Uani 1 1 d .
H7 H 0.8786 1.2699 0.6902 0.054 Uiso 1 1 calc R
C8 C 0.7766(3) 1.3240(5) 0.6361(2) 0.0472(12) Uani 1 1 d .
H8 H 0.7801 1.4142 0.6338 0.057 Uiso 1 1 calc R
C9 C 0.7151(4) 1.2465(5) 0.6089(3) 0.0440(15) Uani 1 1 d .
H9 H 0.6707 1.2762 0.5855 0.053 Uiso 1 1 calc R
C10 C 0.7317(3) 1.1169(4) 0.6226(2) 0.0391(10) Uani 1 1 d .
C11 C 0.6878(3) 0.9983(4) 0.6096(2) 0.0406(11) Uani 1 1 d .
N1 N 0.7885(2) 0.8883(3) 0.66790(15) 0.0354(9) Uani 1 1 d .
C13 C 0.8352(3) 0.9967(4) 0.68326(19) 0.0399(10) Uani 1 1 d .
C14 C 0.6112(3) 1.0047(5) 0.5727(2) 0.0563(14) Uani 1 1 d .
H14A H 0.5721 1.0693 0.5870 0.084 Uiso 1 1 calc R
H14B H 0.5830 0.9216 0.5722 0.084 Uiso 1 1 calc R
H14C H 0.6286 1.0274 0.5347 0.084 Uiso 1 1 calc R
C15 C 0.6732(4) 0.7629(4) 0.6244(2) 0.0387(11) Uani 1 1 d .
C16 C 0.6918(3) 0.6893(5) 0.5783(2) 0.0427(11) Uani 1 1 d .
H16 H 0.7338 0.7169 0.5526 0.051 Uiso 1 1 calc R
C17 C 0.6494(3) 0.5744(5) 0.5694(2) 0.0480(12) Uani 1 1 d .
H17 H 0.6632 0.5230 0.5380 0.058 Uiso 1 1 calc R
C18 C 0.5881(3) 0.5362(5) 0.6058(2) 0.0514(13) Uani 1 1 d .
H18 H 0.5583 0.4590 0.5993 0.062 Uiso 1 1 calc R
C19 C 0.5691(3) 0.6098(5) 0.6524(3) 0.0543(14) Uani 1 1 d .
H19 H 0.5270 0.5820 0.6780 0.065 Uiso 1 1 calc R
C20 C 0.6116(3) 0.7241(5) 0.6618(3) 0.0489(13) Uani 1 1 d .
H20 H 0.5985 0.7748 0.6935 0.059 Uiso 1 1 calc R
C21 C 0.8178(3) 0.7695(4) 0.6919(2) 0.0368(10) Uani 1 1 d .
C22 C 0.8770(3) 0.6969(5) 0.6636(2) 0.0436(11) Uani 1 1 d .
H22 H 0.8973 0.7230 0.6281 0.052 Uiso 1 1 calc R
C23 C 0.9063(3) 0.5838(4) 0.6883(3) 0.0510(12) Uani 1 1 d .
H23 H 0.9481 0.5344 0.6697 0.061 Uiso 1 1 calc R
C24 C 0.8757(3) 0.5442(5) 0.7385(2) 0.0540(14) Uani 1 1 d .
H24 H 0.8950 0.4665 0.7543 0.065 Uiso 1 1 calc R
C25 C 0.8161(4) 0.6182(6) 0.7666(2) 0.0577(14) Uani 1 1 d .
H25 H 0.7945 0.5914 0.8016 0.069 Uiso 1 1 calc R
C26 C 0.7886(3) 0.7310(5) 0.7429(3) 0.0501(15) Uani 1 1 d .
H26 H 0.7489 0.7824 0.7623 0.060 Uiso 1 1 calc R
C27 C 0.5612(4) -0.1686(5) 0.8218(2) 0.0541(14) Uani 1 1 d .
H27 H 0.5362 -0.0942 0.8064 0.065 Uiso 1 1 calc R
C28 C 0.5313(4) -0.2946(6) 0.8146(3) 0.0527(15) Uani 1 1 d .
H28 H 0.4827 -0.3197 0.7939 0.063 Uiso 1 1 calc R
C29 C 0.5875(4) -0.3770(5) 0.8440(3) 0.0553(14) Uani 1 1 d .
H29 H 0.5830 -0.4671 0.8461 0.066 Uiso 1 1 calc R
C30 C 0.6509(3) -0.3028(5) 0.8695(3) 0.0548(14) Uani 1 1 d .
H30 H 0.6963 -0.3340 0.8917 0.066 Uiso 1 1 calc R
C31 C 0.6348(3) -0.1721(5) 0.8561(2) 0.0516(14) Uani 1 1 d .
H31 H 0.6673 -0.1008 0.8679 0.062 Uiso 1 1 calc R
C32 C 0.4430(3) -0.1381(4) 0.93565(19) 0.0366(10) Uani 1 1 d .
C33 C 0.4147(4) -0.2657(4) 0.9294(3) 0.0455(14) Uani 1 1 d .
H33 H 0.3667 -0.2924 0.9085 0.055 Uiso 1 1 calc R
C34 C 0.4701(3) -0.3463(5) 0.9596(2) 0.0488(13) Uani 1 1 d .
H34 H 0.4651 -0.4360 0.9637 0.059 Uiso 1 1 calc R
C35 C 0.5344(4) -0.2680(5) 0.9827(3) 0.0440(15) Uani 1 1 d .
H35 H 0.5814 -0.2974 1.0039 0.053 Uiso 1 1 calc R
C36 C 0.5176(3) -0.1389(4) 0.9691(2) 0.0392(11) Uani 1 1 d .
C37 C 0.5627(3) -0.0235(4) 0.98056(18) 0.0356(10) Uani 1 1 d .
N2 N 0.4587(2) 0.0891(3) 0.92455(15) 0.0318(8) Uani 1 1 d .
C39 C 0.4100(3) -0.0194(4) 0.91294(19) 0.0357(10) Uani 1 1 d .
C40 C 0.6425(3) -0.0271(5) 1.0152(2) 0.0542(14) Uani 1 1 d .
H40A H 0.6663 0.0588 1.0179 0.081 Uiso 1 1 calc R
H40B H 0.6838 -0.0840 0.9976 0.081 Uiso 1 1 calc R
H40C H 0.6291 -0.0585 1.0527 0.081 Uiso 1 1 calc R
C41 C 0.5751(3) 0.2144(4) 0.9670(2) 0.0323(10) Uani 1 1 d .
C42 C 0.6357(3) 0.2558(4) 0.9298(3) 0.0468(13) Uani 1 1 d .
H42 H 0.6472 0.2071 0.8972 0.056 Uiso 1 1 calc R
C43 C 0.6804(3) 0.3685(5) 0.9393(2) 0.0506(13) Uani 1 1 d .
H43 H 0.7217 0.3966 0.9132 0.061 Uiso 1 1 calc R
C44 C 0.6643(3) 0.4393(4) 0.9869(2) 0.0504(13) Uani 1 1 d .
H44 H 0.6950 0.5154 0.9939 0.060 Uiso 1 1 calc R
C45 C 0.6032(3) 0.3984(5) 1.0242(2) 0.0478(12) Uani 1 1 d .
H45 H 0.5918 0.4472 1.0568 0.057 Uiso 1 1 calc R
C46 C 0.5579(3) 0.2860(4) 1.0145(2) 0.0397(10) Uani 1 1 d .
H46 H 0.5158 0.2588 1.0401 0.048 Uiso 1 1 calc R
C47 C 0.4299(3) 0.2076(4) 0.9003(2) 0.0331(9) Uani 1 1 d .
C48 C 0.3728(3) 0.2826(4) 0.9275(2) 0.0397(11) Uani 1 1 d .
H48 H 0.3526 0.2584 0.9633 0.048 Uiso 1 1 calc R
C49 C 0.3438(3) 0.3949(4) 0.9029(2) 0.0468(11) Uani 1 1 d .
H49 H 0.3038 0.4469 0.9218 0.056 Uiso 1 1 calc R
C50 C 0.3731(3) 0.4298(5) 0.8515(2) 0.0488(13) Uani 1 1 d .
H50 H 0.3533 0.5063 0.8349 0.059 Uiso 1 1 calc R
C51 C 0.4312(3) 0.3548(5) 0.8236(2) 0.0502(13) Uani 1 1 d .
H51 H 0.4516 0.3801 0.7880 0.060 Uiso 1 1 calc R
C52 C 0.4595(3) 0.2427(4) 0.8476(3) 0.0449(14) Uani 1 1 d .
H52 H 0.4988 0.1900 0.8284 0.054 Uiso 1 1 calc R

loop_
_atom_site_aniso_label
_atom_site_aniso_U_11
_atom_site_aniso_U_22
_atom_site_aniso_U_33
_atom_site_aniso_U_23
_atom_site_aniso_U_13
_atom_site_aniso_U_12
Fe1 0.0439(4) 0.0358(3) 0.0400(4) 0.0023(3) 0.0082(4) 0.0030(3)
Fe2 0.0412(4) 0.0322(3) 0.0359(4) -0.0008(3) 0.0049(3) 0.0035(3)
O1 0.0431(19) 0.053(2) 0.064(3) -0.0210(18) -0.0156(18) 0.0117(16)
O2 0.0323(16) 0.0461(18) 0.059(2) -0.0126(16) -0.0118(16) 0.0065(13)
C12 0.043(2) 0.039(2) 0.026(2) 0.0001(18) 0.0003(19) 0.0038(19)
C38 0.030(2) 0.032(2) 0.031(2) -0.0018(17) -0.0020(17) -0.0004(16)
C1 0.055(3) 0.054(3) 0.048(3) 0.000(2) 0.021(3) -0.010(2)
C2 0.062(3) 0.045(3) 0.047(3) 0.008(2) 0.013(3) 0.011(3)
C3 0.050(3) 0.056(3) 0.031(3) -0.003(2) 0.008(2) 0.007(2)
C4 0.073(4) 0.042(3) 0.053(4) -0.001(2) 0.028(3) 0.012(3)
C5 0.048(3) 0.069(4) 0.051(4) 0.017(3) 0.010(3) 0.013(3)
C6 0.044(3) 0.043(3) 0.039(3) -0.004(2) 0.013(2) 0.000(2)
C7 0.036(3) 0.045(3) 0.055(4) -0.003(2) 0.006(3) -0.002(2)
C8 0.060(3) 0.040(3) 0.041(3) 0.004(2) 0.012(2) -0.007(2)
C9 0.052(4) 0.045(3) 0.035(4) 0.005(2) 0.008(2) 0.007(2)
C10 0.046(3) 0.037(2) 0.034(3) 0.0030(19) 0.004(2) 0.0010(19)
C11 0.048(3) 0.036(2) 0.038(3) -0.0022(19) -0.009(2) 0.003(2)
N1 0.042(2) 0.0324(19) 0.032(2) -0.0024(15) -0.0030(16) 0.0019(15)
C13 0.041(2) 0.042(2) 0.037(3) -0.0093(19) 0.005(2) 0.0063(19)
C14 0.072(4) 0.044(3) 0.054(3) 0.005(2) -0.023(3) 0.005(3)
C15 0.047(3) 0.039(2) 0.030(3) -0.0003(18) -0.009(2) 0.006(2)
C16 0.052(3) 0.041(3) 0.035(3) -0.001(2) -0.005(2) -0.002(2)
C17 0.057(3) 0.040(3) 0.046(3) 0.000(2) -0.009(2) 0.002(2)
C18 0.053(3) 0.038(3) 0.063(4) 0.012(2) -0.009(3) -0.002(2)
C19 0.042(3) 0.052(3) 0.069(4) 0.019(3) 0.009(3) 0.001(2)
C20 0.047(3) 0.049(3) 0.051(4) 0.005(2) 0.006(3) 0.001(2)
C21 0.036(2) 0.039(2) 0.036(3) 0.003(2) -0.004(2) 0.0039(18)
C22 0.043(3) 0.041(3) 0.047(3) -0.004(2) 0.004(2) 0.009(2)
C23 0.046(3) 0.040(2) 0.066(4) -0.004(3) -0.002(3) 0.011(2)
C24 0.059(3) 0.042(3) 0.061(4) 0.012(2) -0.021(3) 0.002(2)
C25 0.071(4) 0.066(3) 0.037(3) 0.014(2) 0.000(3) 0.005(3)
C26 0.056(4) 0.061(3) 0.033(3) 0.004(2) 0.003(2) 0.018(3)
C27 0.069(4) 0.052(3) 0.042(3) 0.009(2) 0.017(3) 0.017(3)
C28 0.056(4) 0.059(4) 0.042(3) -0.014(3) -0.001(3) 0.000(3)
C29 0.059(3) 0.042(3) 0.064(4) -0.008(3) 0.015(3) 0.011(2)
C30 0.047(3) 0.052(3) 0.065(4) 0.003(3) 0.014(3) 0.015(3)
C31 0.057(3) 0.045(3) 0.054(4) -0.002(2) 0.014(3) -0.006(2)
C32 0.034(2) 0.040(2) 0.036(3) -0.0044(19) 0.0056(19) 0.0007(18)
C33 0.043(3) 0.031(2) 0.062(4) -0.010(2) 0.010(3) -0.006(2)
C34 0.062(3) 0.033(2) 0.052(3) 0.006(2) 0.012(3) -0.009(2)
C35 0.058(4) 0.041(3) 0.032(3) 0.005(2) -0.001(2) 0.006(2)
C36 0.055(3) 0.028(2) 0.035(3) -0.0024(18) 0.004(2) 0.0033(19)
C37 0.046(3) 0.034(2) 0.027(2) 0.0010(17) -0.0002(19) 0.0053(18)
N2 0.0353(18) 0.0304(17) 0.0297(19) -0.0032(14) -0.0053(15) 0.0058(15)
C39 0.042(2) 0.029(2) 0.036(2) -0.0094(16) 0.008(2) 0.0012(17)
C40 0.060(3) 0.043(3) 0.060(4) 0.002(2) -0.020(3) 0.001(2)
C41 0.026(2) 0.036(2) 0.035(3) 0.0009(18) -0.0012(19) -0.0004(17)
C42 0.048(3) 0.045(3) 0.047(4) 0.002(2) 0.005(3) 0.004(2)
C43 0.041(3) 0.043(3) 0.067(4) 0.012(2) 0.009(2) -0.005(2)
C44 0.044(3) 0.027(2) 0.080(4) -0.002(2) -0.009(3) -0.004(2)
C45 0.056(3) 0.038(3) 0.049(3) -0.005(2) -0.009(2) 0.006(2)
C46 0.045(2) 0.031(2) 0.043(3) 0.0016(19) -0.004(2) -0.0021(19)
C47 0.034(2) 0.035(2) 0.031(2) 0.000(2) -0.008(2) -0.0028(16)
C48 0.041(3) 0.041(2) 0.037(3) -0.003(2) 0.000(2) 0.0020(19)
C49 0.044(2) 0.038(2) 0.058(3) -0.008(2) -0.005(3) 0.0066(19)
C50 0.053(3) 0.034(2) 0.059(3) 0.010(2) -0.026(3) -0.004(2)
C51 0.064(3) 0.044(3) 0.043(3) 0.013(2) -0.006(3) 0.000(2)
C52 0.049(3) 0.041(3) 0.044(4) -0.005(2) 0.007(2) 0.006(2)

loop_
_atom_type_symbol
_atom_type_description
_atom_type_scat_dispersion_real
_atom_type_scat_dispersion_imag
_atom_type_scat_source
C C 0.0033 0.0016 'International Tables Vol C Tables 4.2.6.8 and 6.1.1.4'
H H 0.0000 0.0000 'International Tables Vol C Tables 4.2.6.8 and 6.1.1.4'
N N 0.0061 0.0033 'International Tables Vol C Tables 4.2.6.8 and 6.1.1.4'
O O 0.0106 0.0060 'International Tables Vol C Tables 4.2.6.8 and 6.1.1.4'
Fe Fe 0.3463 0.8444 'International Tables Vol C Tables 4.2.6.8 and 6.1.1.4'

loop_
_geom_angle_atom_site_label_1
_geom_angle_atom_site_label_2
_geom_angle_atom_site_label_3
_geom_angle
C2 Fe1 C1 40.6(2)
C2 Fe1 C7 122.9(3)
C1 Fe1 C7 159.2(2)
C2 Fe1 C8 159.3(2)
C1 Fe1 C8 158.5(2)
C7 Fe1 C8 41.0(2)
C2 Fe1 C6 108.0(2)
C1 Fe1 C6 122.8(2)
C7 Fe1 C6 41.52(19)
C8 Fe1 C6 68.7(2)
C2 Fe1 C5 68.1(2)
C1 Fe1 C5 40.7(2)
C7 Fe1 C5 158.2(2)
C8 Fe1 C5 122.4(2)
C6 Fe1 C5 158.9(2)
C2 Fe1 C4 68.2(2)
C1 Fe1 C4 68.4(2)
C7 Fe1 C4 122.2(2)
C8 Fe1 C4 107.4(2)
C6 Fe1 C4 159.4(2)
C5 Fe1 C4 40.4(2)
C2 Fe1 C3 40.9(2)
C1 Fe1 C3 68.5(2)
C7 Fe1 C3 107.0(2)
C8 Fe1 C3 122.7(2)
C6 Fe1 C3 123.6(2)
C5 Fe1 C3 68.0(2)
C4 Fe1 C3 40.3(2)
C2 Fe1 C9 158.9(2)
C1 Fe1 C9 122.6(2)
C7 Fe1 C9 69.0(3)
C8 Fe1 C9 40.6(2)
C6 Fe1 C9 68.2(2)
C5 Fe1 C9 107.5(2)
C4 Fe1 C9 122.8(2)
C3 Fe1 C9 158.6(2)
C2 Fe1 C10 123.2(2)
C1 Fe1 C10 107.5(2)
C7 Fe1 C10 69.2(2)
C8 Fe1 C10 68.3(2)
C6 Fe1 C10 40.49(19)
C5 Fe1 C10 122.9(2)
C4 Fe1 C10 158.7(2)
C3 Fe1 C10 159.6(2)
C9 Fe1 C10 40.39(19)
C31 Fe2 C33 159.9(2)
C31 Fe2 C35 122.1(2)
C33 Fe2 C35 67.9(3)
C31 Fe2 C27 40.8(2)
C33 Fe2 C27 124.0(3)
C35 Fe2 C27 158.3(2)
C31 Fe2 C30 41.1(2)
C33 Fe2 C30 158.0(2)
C35 Fe2 C30 107.5(3)
C27 Fe2 C30 68.4(2)
C31 Fe2 C32 123.2(2)
C33 Fe2 C32 40.57(17)
C35 Fe2 C32 67.7(2)
C27 Fe2 C32 108.2(2)
C30 Fe2 C32 159.6(2)
C31 Fe2 C29 68.2(2)
C33 Fe2 C29 123.2(2)
C35 Fe2 C29 123.6(2)
C27 Fe2 C29 67.8(2)
C30 Fe2 C29 40.1(2)
C32 Fe2 C29 159.0(2)
C31 Fe2 C28 68.5(2)
C33 Fe2 C28 108.3(2)
C35 Fe2 C28 159.9(2)
C27 Fe2 C28 40.3(2)
C30 Fe2 C28 68.3(3)
C32 Fe2 C28 123.1(2)
C29 Fe2 C28 40.6(2)
C31 Fe2 C36 107.0(2)
C33 Fe2 C36 68.2(2)
C35 Fe2 C36 40.33(18)
C27 Fe2 C36 122.7(2)
C30 Fe2 C36 123.1(2)
C32 Fe2 C36 40.46(19)
C29 Fe2 C36 159.2(2)
C28 Fe2 C36 158.5(2)
C31 Fe2 C34 158.0(2)
C33 Fe2 C34 40.3(2)
C35 Fe2 C34 40.3(2)
C27 Fe2 C34 160.0(2)
C30 Fe2 C34 122.3(2)
C32 Fe2 C34 67.8(2)
C29 Fe2 C34 108.4(2)
C28 Fe2 C34 124.1(2)
C36 Fe2 C34 67.9(2)
C11 C12 N1 121.2(4)
C11 C12 C15 122.9(4)
N1 C12 C15 115.9(4)
C37 C38 N2 120.4(4)
C37 C38 C41 123.9(4)
N2 C38 C41 115.7(4)
C2 C1 C5 107.4(5)
C2 C1 Fe1 69.4(3)
C5 C1 Fe1 70.0(3)
C2 C1 H1 126.3
C5 C1 H1 126.3
Fe1 C1 H1 125.9
C1 C2 C3 108.6(5)
C1 C2 Fe1 70.0(3)
C3 C2 Fe1 70.4(3)
C1 C2 H2 125.7
C3 C2 H2 125.7
Fe1 C2 H2 125.4
C4 C3 C2 107.4(5)
C4 C3 Fe1 69.8(3)
C2 C3 Fe1 68.7(3)
C4 C3 H3 126.3
C2 C3 H3 126.3
Fe1 C3 H3 126.7
C3 C4 C5 108.3(5)
C3 C4 Fe1 69.9(3)
C5 C4 Fe1 69.6(3)
C3 C4 H4 125.9
C5 C4 H4 125.9
Fe1 C4 H4 126.2
C4 C5 C1 108.3(5)
C4 C5 Fe1 70.0(3)
C1 C5 Fe1 69.3(3)
C4 C5 H5 125.9
C1 C5 H5 125.9
Fe1 C5 H5 126.4
C10 C6 C7 108.7(5)
C10 C6 C13 122.6(4)
C7 C6 C13 128.7(5)
C10 C6 Fe1 70.5(3)
C7 C6 Fe1 69.2(3)
C13 C6 Fe1 123.5(3)
C8 C7 C6 106.3(5)
C8 C7 Fe1 69.5(3)
C6 C7 Fe1 69.3(3)
C8 C7 H7 126.8
C6 C7 H7 126.8
Fe1 C7 H7 125.9
C9 C8 C7 108.8(5)
C9 C8 Fe1 70.2(3)
C7 C8 Fe1 69.5(3)
C9 C8 H8 125.6
C7 C8 H8 125.6
Fe1 C8 H8 126.3
C8 C9 C10 108.3(5)
C8 C9 Fe1 69.2(3)
C10 C9 Fe1 70.0(3)
C8 C9 H9 125.8
C10 C9 H9 125.8
Fe1 C9 H9 126.5
C6 C10 C9 107.9(5)
C6 C10 C11 119.3(4)
C9 C10 C11 132.7(5)
C6 C10 Fe1 69.0(3)
C9 C10 Fe1 69.6(3)
C11 C10 Fe1 123.7(3)
C12 C11 C10 118.6(4)
C12 C11 C14 123.3(5)
C10 C11 C14 118.1(4)
C13 N1 C12 124.9(4)
C13 N1 C21 115.2(4)
C12 N1 C21 119.9(4)
O1 C13 N1 121.4(4)
O1 C13 C6 125.1(4)
N1 C13 C6 113.5(4)
C11 C14 H14A 109.5
C11 C14 H14B 109.5
H14A C14 H14B 109.5
C11 C14 H14C 109.5
H14A C14 H14C 109.5
H14B C14 H14C 109.5
C16 C15 C20 120.2(5)
C16 C15 C12 120.0(5)
C20 C15 C12 119.7(5)
C15 C16 C17 120.3(5)
C15 C16 H16 119.9
C17 C16 H16 119.9
C18 C17 C16 119.7(5)
C18 C17 H17 120.1
C16 C17 H17 120.1
C17 C18 C19 120.3(5)
C17 C18 H18 119.9
C19 C18 H18 119.9
C18 C19 C20 120.3(5)
C18 C19 H19 119.9
C20 C19 H19 119.9
C15 C20 C19 119.2(6)
C15 C20 H20 120.4
C19 C20 H20 120.4
C26 C21 C22 120.2(4)
C26 C21 N1 120.2(4)
C22 C21 N1 119.6(5)
C21 C22 C23 118.8(5)
C21 C22 H22 120.6
C23 C22 H22 120.6
C24 C23 C22 120.9(5)
C24 C23 H23 119.6
C22 C23 H23 119.6
C23 C24 C25 119.7(5)
C23 C24 H24 120.1
C25 C24 H24 120.1
C26 C25 C24 119.4(5)
C26 C25 H25 120.3
C24 C25 H25 120.3
C21 C26 C25 121.0(5)
C21 C26 H26 119.5
C25 C26 H26 119.5
C28 C27 C31 108.6(5)
C28 C27 Fe2 70.3(3)
C31 C27 Fe2 69.2(3)
C28 C27 H27 125.7
C31 C27 H27 125.7
Fe2 C27 H27 126.4
C27 C28 C29 107.4(5)
C27 C28 Fe2 69.4(3)
C29 C28 Fe2 69.6(3)
C27 C28 H28 126.3
C29 C28 H28 126.3
Fe2 C28 H28 126.3
C30 C29 C28 108.8(5)
C30 C29 Fe2 69.6(3)
C28 C29 Fe2 69.8(3)
C30 C29 H29 125.6
C28 C29 H29 125.6
Fe2 C29 H29 126.6
C29 C30 C31 107.9(5)
C29 C30 Fe2 70.3(3)
C31 C30 Fe2 69.0(3)
C29 C30 H30 126.1
C31 C30 H30 126.1
Fe2 C30 H30 126.1
C27 C31 C30 107.4(5)
C27 C31 Fe2 70.0(3)
C30 C31 Fe2 69.9(3)
C27 C31 H31 126.3
C30 C31 H31 126.3
Fe2 C31 H31 125.4
C33 C32 C36 108.3(4)
C33 C32 C39 130.9(5)
C36 C32 C39 120.7(4)
C33 C32 Fe2 69.4(3)
C36 C32 Fe2 70.4(3)
C39 C32 Fe2 124.3(3)
C34 C33 C32 108.3(5)
C34 C33 Fe2 71.0(3)
C32 C33 Fe2 70.1(3)
C34 C33 H33 125.8
C32 C33 H33 125.8
Fe2 C33 H33 124.7
C33 C34 C35 107.2(4)
C33 C34 Fe2 68.7(3)
C35 C34 Fe2 68.8(3)
C33 C34 H34 126.4
C35 C34 H34 126.4
Fe2 C34 H34 127.6
C34 C35 C36 109.3(5)
C34 C35 Fe2 70.9(3)
C36 C35 Fe2 70.8(3)
C34 C35 H35 125.3
C36 C35 H35 125.3
Fe2 C35 H35 124.5
C35 C36 C32 106.8(4)
C35 C36 C37 132.2(5)
C32 C36 C37 120.9(4)
C35 C36 Fe2 68.9(3)
C32 C36 Fe2 69.1(3)
C37 C36 Fe2 124.0(3)
C38 C37 C36 118.8(4)
C38 C37 C40 121.2(4)
C36 C37 C40 119.9(4)
C39 N2 C38 123.8(4)
C39 N2 C47 116.6(3)
C38 N2 C47 119.6(3)
O2 C39 N2 120.8(4)
O2 C39 C32 124.1(4)
N2 C39 C32 115.2(4)
C37 C40 H40A 109.5
C37 C40 H40B 109.5
H40A C40 H40B 109.5
C37 C40 H40C 109.5
H40A C40 H40C 109.5
H40B C40 H40C 109.5
C42 C41 C46 119.7(4)
C42 C41 C38 120.0(4)
C46 C41 C38 120.2(4)
C41 C42 C43 120.7(5)
C41 C42 H42 119.6
C43 C42 H42 119.6
C44 C43 C42 119.8(5)
C44 C43 H43 120.1
C42 C43 H43 120.1
C45 C44 C43 119.6(4)
C45 C44 H44 120.2
C43 C44 H44 120.2
C44 C45 C46 120.6(5)
C44 C45 H45 119.7
C46 C45 H45 119.7
C41 C46 C45 119.6(5)
C41 C46 H46 120.2
C45 C46 H46 120.2
C48 C47 C52 120.1(4)
C48 C47 N2 120.9(4)
C52 C47 N2 119.0(4)
C47 C48 C49 120.2(5)
C47 C48 H48 119.9
C49 C48 H48 119.9
C50 C49 C48 119.9(5)
C50 C49 H49 120.1
C48 C49 H49 120.1
C49 C50 C51 120.6(4)
C49 C50 H50 119.7
C51 C50 H50 119.7
C50 C51 C52 119.9(5)
C50 C51 H51 120.1
C52 C51 H51 120.1
C51 C52 C47 119.4(5)
C51 C52 H52 120.3
C47 C52 H52 120.3

loop_
_geom_bond_atom_site_label_1
_geom_bond_atom_site_label_2
_geom_bond_distance
Fe1 C2 2.031(5)
Fe1 C1 2.039(5)
Fe1 C7 2.045(6)
Fe1 C8 2.046(5)
Fe1 C6 2.046(5)
Fe1 C5 2.048(6)
Fe1 C4 2.053(5)
Fe1 C3 2.054(6)
Fe1 C9 2.060(7)
Fe1 C10 2.066(5)
Fe2 C31 2.035(5)
Fe2 C33 2.043(6)
Fe2 C35 2.044(6)
Fe2 C27 2.046(5)
Fe2 C30 2.046(5)
Fe2 C32 2.052(4)
Fe2 C29 2.056(5)
Fe2 C28 2.059(6)
Fe2 C36 2.069(5)
Fe2 C34 2.073(5)
O1 C13 1.232(5)
O2 C39 1.236(5)
C12 C11 1.349(6)
C12 N1 1.418(5)
C12 C15 1.503(6)
C38 C37 1.366(6)
C38 N2 1.432(5)
C38 C41 1.495(6)
C1 C2 1.413(8)
C1 C5 1.422(7)
C1 H1 0.9500
C2 C3 1.426(7)
C2 H2 0.9500
C3 C4 1.414(8)
C3 H3 0.9500
C4 C5 1.416(8)
C4 H4 0.9500
C5 H5 0.9500
C6 C10 1.423(7)
C6 C7 1.450(7)
C6 C13 1.455(6)
C7 C8 1.434(8)
C7 H7 0.9500
C8 C9 1.424(8)
C8 H8 0.9500
C9 C10 1.425(7)
C9 H9 0.9500
C10 C11 1.458(6)
C11 C14 1.499(7)
N1 C13 1.404(6)
N1 C21 1.449(5)
C14 H14A 0.9800
C14 H14B 0.9800
C14 H14C 0.9800
C15 C16 1.381(7)
C15 C20 1.383(8)
C16 C17 1.396(7)
C16 H16 0.9500
C17 C18 1.363(7)
C17 H17 0.9500
C18 C19 1.392(8)
C18 H18 0.9500
C19 C20 1.393(7)
C19 H19 0.9500
C20 H20 0.9500
C21 C26 1.366(8)
C21 C22 1.384(7)
C22 C23 1.404(7)
C22 H22 0.9500
C23 C24 1.363(8)
C23 H23 0.9500
C24 C25 1.393(8)
C24 H24 0.9500
C25 C26 1.383(7)
C25 H25 0.9500
C26 H26 0.9500
C27 C28 1.414(8)
C27 C31 1.423(8)
C27 H27 0.9500
C28 C29 1.426(8)
C28 H28 0.9500
C29 C30 1.407(8)
C29 H29 0.9500
C30 C31 1.433(7)
C30 H30 0.9500
C31 H31 0.9500
C32 C33 1.420(6)
C32 C36 1.425(7)
C32 C39 1.456(6)
C33 C34 1.417(8)
C33 H33 0.9500
C34 C35 1.418(7)
C34 H34 0.9500
C35 C36 1.418(6)
C35 H35 0.9500
C36 C37 1.432(6)
C37 C40 1.509(7)
N2 C39 1.402(5)
N2 C47 1.445(5)
C40 H40A 0.9800
C40 H40B 0.9800
C40 H40C 0.9800
C41 C42 1.378(7)
C41 C46 1.390(7)
C42 C43 1.397(7)
C42 H42 0.9500
C43 C44 1.386(7)
C43 H43 0.9500
C44 C45 1.383(7)
C44 H44 0.9500
C45 C46 1.399(6)
C45 H45 0.9500
C46 H46 0.9500
C47 C48 1.363(6)
C47 C52 1.397(8)
C48 C49 1.395(6)
C48 H48 0.9500
C49 C50 1.365(7)
C49 H49 0.9500
C50 C51 1.381(7)
C50 H50 0.9500
C51 C52 1.385(7)
C51 H51 0.9500
C52 H52 0.9500

loop_
_geom_torsion_atom_site_label_1
_geom_torsion_atom_site_label_2
_geom_torsion_atom_site_label_3
_geom_torsion_atom_site_label_4
_geom_torsion
C7 Fe1 C1 C2 43.6(8)
C8 Fe1 C1 C2 -163.8(5)
C6 Fe1 C1 C2 79.2(4)
C5 Fe1 C1 C2 -118.6(5)
C4 Fe1 C1 C2 -81.2(3)
C3 Fe1 C1 C2 -37.8(3)
C9 Fe1 C1 C2 162.7(3)
C10 Fe1 C1 C2 121.0(3)
C2 Fe1 C1 C5 118.6(5)
C7 Fe1 C1 C5 162.1(6)
C8 Fe1 C1 C5 -45.2(7)
C6 Fe1 C1 C5 -162.3(4)
C4 Fe1 C1 C5 37.3(4)
C3 Fe1 C1 C5 80.7(4)
C9 Fe1 C1 C5 -78.7(4)
C10 Fe1 C1 C5 -120.5(4)
C5 C1 C2 C3 0.2(6)
Fe1 C1 C2 C3 60.1(4)
C5 C1 C2 Fe1 -59.9(4)
C7 Fe1 C2 C1 -163.1(3)
C8 Fe1 C2 C1 163.1(5)
C6 Fe1 C2 C1 -119.8(3)
C5 Fe1 C2 C1 38.1(3)
C4 Fe1 C2 C1 81.8(3)
C3 Fe1 C2 C1 119.3(5)
C9 Fe1 C2 C1 -43.9(7)
C10 Fe1 C2 C1 -77.8(4)
C1 Fe1 C2 C3 -119.3(5)
C7 Fe1 C2 C3 77.6(4)
C8 Fe1 C2 C3 43.8(7)
C6 Fe1 C2 C3 120.9(3)
C5 Fe1 C2 C3 -81.2(4)
C4 Fe1 C2 C3 -37.5(3)
C9 Fe1 C2 C3 -163.2(5)
C10 Fe1 C2 C3 162.9(3)
C1 C2 C3 C4 -0.5(6)
Fe1 C2 C3 C4 59.3(4)
C1 C2 C3 Fe1 -59.8(4)
C2 Fe1 C3 C4 -119.1(5)
C1 Fe1 C3 C4 -81.5(3)
C7 Fe1 C3 C4 120.0(3)
C8 Fe1 C3 C4 77.9(4)
C6 Fe1 C3 C4 162.6(3)
C5 Fe1 C3 C4 -37.5(3)
C9 Fe1 C3 C4 44.4(7)
C10 Fe1 C3 C4 -164.1(5)
C1 Fe1 C3 C2 37.6(3)
C7 Fe1 C3 C2 -120.9(3)
C8 Fe1 C3 C2 -163.1(3)
C6 Fe1 C3 C2 -78.4(4)
C5 Fe1 C3 C2 81.6(3)
C4 Fe1 C3 C2 119.1(5)
C9 Fe1 C3 C2 163.4(6)
C10 Fe1 C3 C2 -45.0(7)
C2 C3 C4 C5 0.6(6)
Fe1 C3 C4 C5 59.2(4)
C2 C3 C4 Fe1 -58.6(4)
C2 Fe1 C4 C3 38.0(3)
C1 Fe1 C4 C3 81.9(3)
C7 Fe1 C4 C3 -78.0(4)
C8 Fe1 C4 C3 -120.5(3)
C6 Fe1 C4 C3 -45.0(7)
C5 Fe1 C4 C3 119.5(4)
C9 Fe1 C4 C3 -162.3(3)
C10 Fe1 C4 C3 164.8(5)
C2 Fe1 C4 C5 -81.5(3)
C1 Fe1 C4 C5 -37.6(3)
C7 Fe1 C4 C5 162.5(3)
C8 Fe1 C4 C5 120.0(3)
C6 Fe1 C4 C5 -164.5(5)
C3 Fe1 C4 C5 -119.5(4)
C9 Fe1 C4 C5 78.2(4)
C10 Fe1 C4 C5 45.3(7)
C3 C4 C5 C1 -0.5(6)
Fe1 C4 C5 C1 58.9(4)
C3 C4 C5 Fe1 -59.4(4)
C2 C1 C5 C4 0.1(6)
Fe1 C1 C5 C4 -59.4(4)
C2 C1 C5 Fe1 59.5(4)
C2 Fe1 C5 C4 81.6(4)
C1 Fe1 C5 C4 119.6(5)
C7 Fe1 C5 C4 -43.3(8)
C8 Fe1 C5 C4 -78.4(4)
C6 Fe1 C5 C4 164.9(6)
C3 Fe1 C5 C4 37.3(3)
C9 Fe1 C5 C4 -120.4(3)
C10 Fe1 C5 C4 -162.1(3)
C2 Fe1 C5 C1 -38.0(3)
C7 Fe1 C5 C1 -162.9(6)
C8 Fe1 C5 C1 162.0(3)
C6 Fe1 C5 C1 45.3(8)
C4 Fe1 C5 C1 -119.6(5)
C3 Fe1 C5 C1 -82.2(4)
C9 Fe1 C5 C1 120.0(4)
C10 Fe1 C5 C1 78.3(4)
C2 Fe1 C6 C10 120.5(3)
C1 Fe1 C6 C10 78.3(4)
C7 Fe1 C6 C10 -119.8(5)
C8 Fe1 C6 C10 -81.2(3)
C5 Fe1 C6 C10 44.8(7)
C4 Fe1 C6 C10 -163.8(5)
C3 Fe1 C6 C10 162.9(3)
C9 Fe1 C6 C10 -37.4(3)
C2 Fe1 C6 C7 -119.6(4)
C1 Fe1 C6 C7 -161.9(4)
C8 Fe1 C6 C7 38.7(3)
C5 Fe1 C6 C7 164.7(6)
C4 Fe1 C6 C7 -44.0(7)
C3 Fe1 C6 C7 -77.3(4)
C9 Fe1 C6 C7 82.5(4)
C10 Fe1 C6 C7 119.8(5)
C2 Fe1 C6 C13 3.8(5)
C1 Fe1 C6 C13 -38.5(5)
C7 Fe1 C6 C13 123.4(6)
C8 Fe1 C6 C13 162.1(5)
C5 Fe1 C6 C13 -71.9(8)
C4 Fe1 C6 C13 79.4(7)
C3 Fe1 C6 C13 46.1(5)
C9 Fe1 C6 C13 -154.1(5)
C10 Fe1 C6 C13 -116.8(5)
C10 C6 C7 C8 -0.3(6)
C13 C6 C7 C8 -176.8(4)
Fe1 C6 C7 C8 -59.9(4)
C10 C6 C7 Fe1 59.7(3)
C13 C6 C7 Fe1 -116.9(5)
C2 Fe1 C7 C8 -162.6(3)
C1 Fe1 C7 C8 165.1(6)
C6 Fe1 C7 C8 117.5(5)
C5 Fe1 C7 C8 -47.6(8)
C4 Fe1 C7 C8 -79.3(4)
C3 Fe1 C7 C8 -120.7(3)
C9 Fe1 C7 C8 37.1(3)
C10 Fe1 C7 C8 80.5(3)
C2 Fe1 C7 C6 79.9(4)
C1 Fe1 C7 C6 47.6(8)
C8 Fe1 C7 C6 -117.5(5)
C5 Fe1 C7 C6 -165.1(6)
C4 Fe1 C7 C6 163.2(3)
C3 Fe1 C7 C6 121.8(3)
C9 Fe1 C7 C6 -80.4(3)
C10 Fe1 C7 C6 -37.0(3)
C6 C7 C8 C9 0.4(6)
Fe1 C7 C8 C9 -59.4(4)
C6 C7 C8 Fe1 59.8(4)
C2 Fe1 C8 C9 165.4(5)
C1 Fe1 C8 C9 -45.6(7)
C7 Fe1 C8 C9 120.1(5)
C6 Fe1 C8 C9 80.9(3)
C5 Fe1 C8 C9 -78.9(4)
C4 Fe1 C8 C9 -120.6(3)
C3 Fe1 C8 C9 -162.0(3)
C10 Fe1 C8 C9 37.3(3)
C2 Fe1 C8 C7 45.4(7)
C1 Fe1 C8 C7 -165.6(5)
C6 Fe1 C8 C7 -39.1(3)
C5 Fe1 C8 C7 161.1(3)
C4 Fe1 C8 C7 119.4(3)
C3 Fe1 C8 C7 77.9(4)
C9 Fe1 C8 C7 -120.1(5)
C10 Fe1 C8 C7 -82.8(3)
C7 C8 C9 C10 -0.4(7)
Fe1 C8 C9 C10 -59.3(4)
C7 C8 C9 Fe1 58.9(4)
C2 Fe1 C9 C8 -165.7(6)
C1 Fe1 C9 C8 161.9(3)
C7 Fe1 C9 C8 -37.5(3)
C6 Fe1 C9 C8 -82.3(3)
C5 Fe1 C9 C8 119.7(3)
C4 Fe1 C9 C8 78.0(4)
C3 Fe1 C9 C8 45.5(7)
C10 Fe1 C9 C8 -119.7(4)
C2 Fe1 C9 C10 -46.0(8)
C1 Fe1 C9 C10 -78.4(4)
C7 Fe1 C9 C10 82.2(3)
C8 Fe1 C9 C10 119.7(4)
C6 Fe1 C9 C10 37.5(3)
C5 Fe1 C9 C10 -120.6(3)
C4 Fe1 C9 C10 -162.3(3)
C3 Fe1 C9 C10 165.2(5)
C7 C6 C10 C9 0.0(6)
C13 C6 C10 C9 176.8(4)
Fe1 C6 C10 C9 58.9(4)
C7 C6 C10 C11 -176.6(4)
C13 C6 C10 C11 0.2(7)
Fe1 C6 C10 C11 -117.8(4)
C7 C6 C10 Fe1 -58.9(4)
C13 C6 C10 Fe1 117.9(4)
C8 C9 C10 C6 0.2(6)
Fe1 C9 C10 C6 -58.5(3)
C8 C9 C10 C11 176.3(5)
Fe1 C9 C10 C11 117.5(6)
C8 C9 C10 Fe1 58.8(4)
C2 Fe1 C10 C6 -78.5(4)
C1 Fe1 C10 C6 -120.3(3)
C7 Fe1 C10 C6 38.0(3)
C8 Fe1 C10 C6 82.1(3)
C5 Fe1 C10 C6 -162.4(3)
C4 Fe1 C10 C6 164.3(5)
C3 Fe1 C10 C6 -44.9(7)
C9 Fe1 C10 C6 119.6(4)
C2 Fe1 C10 C9 162.0(3)
C1 Fe1 C10 C9 120.1(3)
C7 Fe1 C10 C9 -81.6(3)
C8 Fe1 C10 C9 -37.5(3)
C6 Fe1 C10 C9 -119.6(4)
C5 Fe1 C10 C9 78.0(4)
C4 Fe1 C10 C9 44.8(7)
C3 Fe1 C10 C9 -164.5(5)
C2 Fe1 C10 C11 33.5(5)
C1 Fe1 C10 C11 -8.4(5)
C7 Fe1 C10 C11 149.9(5)
C8 Fe1 C10 C11 -165.9(5)
C6 Fe1 C10 C11 112.0(5)
C5 Fe1 C10 C11 -50.4(5)
C4 Fe1 C10 C11 -83.7(7)
C3 Fe1 C10 C11 67.1(8)
C9 Fe1 C10 C11 -128.5(6)
N1 C12 C11 C10 -1.2(7)
C15 C12 C11 C10 176.5(5)
N1 C12 C11 C14 -179.0(4)
C15 C12 C11 C14 -1.3(8)
C6 C10 C11 C12 0.5(7)
C9 C10 C11 C12 -175.2(5)
Fe1 C10 C11 C12 -82.6(5)
C6 C10 C11 C14 178.4(4)
C9 C10 C11 C14 2.7(9)
Fe1 C10 C11 C14 95.3(5)
C11 C12 N1 C13 1.4(7)
C15 C12 N1 C13 -176.5(4)
C11 C12 N1 C21 -179.9(5)
C15 C12 N1 C21 2.2(6)
C12 N1 C13 O1 -179.3(4)
C21 N1 C13 O1 2.0(6)
C12 N1 C13 C6 -0.7(6)
C21 N1 C13 C6 -179.4(4)
C10 C6 C13 O1 178.4(4)
C7 C6 C13 O1 -5.5(8)
Fe1 C6 C13 O1 -94.6(5)
C10 C6 C13 N1 -0.1(6)
C7 C6 C13 N1 176.0(5)
Fe1 C6 C13 N1 87.0(5)
C11 C12 C15 C16 85.9(6)
N1 C12 C15 C16 -96.3(6)
C11 C12 C15 C20 -90.9(7)
N1 C12 C15 C20 86.9(6)
C20 C15 C16 C17 -0.7(8)
C12 C15 C16 C17 -177.4(4)
C15 C16 C17 C18 1.3(8)
C16 C17 C18 C19 -1.4(8)
C17 C18 C19 C20 1.0(8)
C16 C15 C20 C19 0.2(8)
C12 C15 C20 C19 177.0(5)
C18 C19 C20 C15 -0.4(8)
C13 N1 C21 C26 87.7(6)
C12 N1 C21 C26 -91.1(6)
C13 N1 C21 C22 -90.8(5)
C12 N1 C21 C22 90.4(5)
C26 C21 C22 C23 -0.3(8)
N1 C21 C22 C23 178.2(4)
C21 C22 C23 C24 1.7(8)
C22 C23 C24 C25 -1.6(8)
C23 C24 C25 C26 0.1(9)
C22 C21 C26 C25 -1.3(8)
N1 C21 C26 C25 -179.7(5)
C24 C25 C26 C21 1.3(9)
C31 Fe2 C27 C28 119.9(5)
C33 Fe2 C27 C28 -78.0(4)
C35 Fe2 C27 C28 164.5(5)
C30 Fe2 C27 C28 81.4(4)
C32 Fe2 C27 C28 -120.0(3)
C29 Fe2 C27 C28 38.0(3)
C36 Fe2 C27 C28 -162.3(3)
C34 Fe2 C27 C28 -45.1(8)
C33 Fe2 C27 C31 162.1(3)
C35 Fe2 C27 C31 44.6(7)
C30 Fe2 C27 C31 -38.5(3)
C32 Fe2 C27 C31 120.1(3)
C29 Fe2 C27 C31 -81.9(3)
C28 Fe2 C27 C31 -119.9(5)
C36 Fe2 C27 C31 77.8(4)
C34 Fe2 C27 C31 -165.0(5)
C31 C27 C28 C29 -0.7(6)
Fe2 C27 C28 C29 -59.5(4)
C31 C27 C28 Fe2 58.8(4)
C31 Fe2 C28 C27 -37.5(3)
C33 Fe2 C28 C27 121.3(3)
C35 Fe2 C28 C27 -163.3(6)
C30 Fe2 C28 C27 -81.9(4)
C32 Fe2 C28 C27 79.0(4)
C29 Fe2 C28 C27 -118.7(5)
C36 Fe2 C28 C27 44.4(7)
C34 Fe2 C28 C27 163.0(3)
C31 Fe2 C28 C29 81.2(4)
C33 Fe2 C28 C29 -120.0(3)
C35 Fe2 C28 C29 -44.5(8)
C27 Fe2 C28 C29 118.7(5)
C30 Fe2 C28 C29 36.8(3)
C32 Fe2 C28 C29 -162.3(3)
C36 Fe2 C28 C29 163.2(5)
C34 Fe2 C28 C29 -78.3(4)
C27 C28 C29 C30 0.5(6)
Fe2 C28 C29 C30 -58.8(4)
C27 C28 C29 Fe2 59.3(4)
C31 Fe2 C29 C30 38.2(3)
C33 Fe2 C29 C30 -160.6(4)
C35 Fe2 C29 C30 -76.7(4)
C27 Fe2 C29 C30 82.4(4)
C32 Fe2 C29 C30 165.6(5)
C28 Fe2 C29 C30 120.2(5)
C36 Fe2 C29 C30 -42.4(7)
C34 Fe2 C29 C30 -118.6(4)
C31 Fe2 C29 C28 -82.0(4)
C33 Fe2 C29 C28 79.3(4)
C35 Fe2 C29 C28 163.2(3)
C27 Fe2 C29 C28 -37.8(4)
C30 Fe2 C29 C28 -120.2(5)
C32 Fe2 C29 C28 45.5(8)
C36 Fe2 C29 C28 -162.6(5)
C34 Fe2 C29 C28 121.3(4)
C28 C29 C30 C31 -0.1(6)
Fe2 C29 C30 C31 -59.0(4)
C28 C29 C30 Fe2 59.0(4)
C31 Fe2 C30 C29 -119.1(5)
C33 Fe2 C30 C29 47.9(9)
C35 Fe2 C30 C29 121.9(4)
C27 Fe2 C30 C29 -80.8(4)
C32 Fe2 C30 C29 -165.2(6)
C28 Fe2 C30 C29 -37.2(4)
C36 Fe2 C30 C29 163.4(3)
C34 Fe2 C30 C29 80.2(4)
C33 Fe2 C30 C31 167.0(7)
C35 Fe2 C30 C31 -119.1(3)
C27 Fe2 C30 C31 38.3(3)
C32 Fe2 C30 C31 -46.2(8)
C29 Fe2 C30 C31 119.1(5)
C28 Fe2 C30 C31 81.8(4)
C36 Fe2 C30 C31 -77.6(4)
C34 Fe2 C30 C31 -160.7(3)
C28 C27 C31 C30 0.7(6)
Fe2 C27 C31 C30 60.1(3)
C28 C27 C31 Fe2 -59.5(4)
C29 C30 C31 C27 -0.4(6)
Fe2 C30 C31 C27 -60.2(4)
C29 C30 C31 Fe2 59.8(4)
C33 Fe2 C31 C27 -47.6(8)
C35 Fe2 C31 C27 -162.2(3)
C30 Fe2 C31 C27 118.2(5)
C32 Fe2 C31 C27 -79.3(4)
C29 Fe2 C31 C27 80.8(3)
C28 Fe2 C31 C27 37.1(3)
C36 Fe2 C31 C27 -120.7(3)
C34 Fe2 C31 C27 166.3(5)
C33 Fe2 C31 C30 -165.8(7)
C35 Fe2 C31 C30 79.7(4)
C27 Fe2 C31 C30 -118.2(5)
C32 Fe2 C31 C30 162.5(3)
C29 Fe2 C31 C30 -37.3(4)
C28 Fe2 C31 C30 -81.1(4)
C36 Fe2 C31 C30 121.2(4)
C34 Fe2 C31 C30 48.2(7)
C31 Fe2 C32 C33 163.9(4)
C35 Fe2 C32 C33 -81.5(4)
C27 Fe2 C32 C33 121.3(4)
C30 Fe2 C32 C33 -161.6(7)
C29 Fe2 C32 C33 45.7(7)
C28 Fe2 C32 C33 79.3(4)
C36 Fe2 C32 C33 -119.3(4)
C34 Fe2 C32 C33 -37.8(3)
C31 Fe2 C32 C36 -76.8(3)
C33 Fe2 C32 C36 119.3(4)
C35 Fe2 C32 C36 37.9(3)
C27 Fe2 C32 C36 -119.4(3)
C30 Fe2 C32 C36 -42.3(7)
C29 Fe2 C32 C36 165.1(6)
C28 Fe2 C32 C36 -161.3(3)
C34 Fe2 C32 C36 81.5(3)
C31 Fe2 C32 C39 37.7(5)
C33 Fe2 C32 C39 -126.2(5)
C35 Fe2 C32 C39 152.3(4)
C27 Fe2 C32 C39 -4.9(5)
C30 Fe2 C32 C39 72.2(8)
C29 Fe2 C32 C39 -80.5(7)
C28 Fe2 C32 C39 -46.9(5)
C36 Fe2 C32 C39 114.5(5)
C34 Fe2 C32 C39 -164.0(5)
C36 C32 C33 C34 1.1(6)
C39 C32 C33 C34 179.1(5)
Fe2 C32 C33 C34 61.0(4)
C36 C32 C33 Fe2 -59.9(3)
C39 C32 C33 Fe2 118.1(5)
C31 Fe2 C33 C34 -161.1(6)
C35 Fe2 C33 C34 -37.4(3)
C27 Fe2 C33 C34 163.3(3)
C30 Fe2 C33 C34 44.4(9)
C32 Fe2 C33 C34 -118.6(5)
C29 Fe2 C33 C34 79.2(4)
C28 Fe2 C33 C34 121.5(3)
C36 Fe2 C33 C34 -81.1(3)
C31 Fe2 C33 C32 -42.5(9)
C35 Fe2 C33 C32 81.2(3)
C27 Fe2 C33 C32 -78.1(4)
C30 Fe2 C33 C32 163.0(6)
C29 Fe2 C33 C32 -162.2(3)
C28 Fe2 C33 C32 -119.9(3)
C36 Fe2 C33 C32 37.5(3)
C34 Fe2 C33 C32 118.6(5)
C32 C33 C34 C35 -2.2(6)
Fe2 C33 C34 C35 58.2(4)
C32 C33 C34 Fe2 -60.4(4)
C31 Fe2 C34 C33 162.7(5)
C35 Fe2 C34 C33 119.4(4)
C27 Fe2 C34 C33 -44.2(7)
C30 Fe2 C34 C33 -161.9(3)
C32 Fe2 C34 C33 38.1(3)
C29 Fe2 C34 C33 -119.9(3)
C28 Fe2 C34 C33 -77.8(4)
C36 Fe2 C34 C33 81.9(3)
C31 Fe2 C34 C35 43.3(7)
C33 Fe2 C34 C35 -119.4(4)
C27 Fe2 C34 C35 -163.6(6)
C30 Fe2 C34 C35 78.7(4)
C32 Fe2 C34 C35 -81.3(3)
C29 Fe2 C34 C35 120.7(3)
C28 Fe2 C34 C35 162.8(3)
C36 Fe2 C34 C35 -37.5(3)
C33 C34 C35 C36 2.5(7)
Fe2 C34 C35 C36 60.7(4)
C33 C34 C35 Fe2 -58.2(4)
C31 Fe2 C35 C34 -162.3(3)
C33 Fe2 C35 C34 37.4(3)
C27 Fe2 C35 C34 164.9(5)
C30 Fe2 C35 C34 -119.7(3)
C32 Fe2 C35 C34 81.4(3)
C29 Fe2 C35 C34 -78.6(4)
C28 Fe2 C35 C34 -45.4(7)
C36 Fe2 C35 C34 119.4(4)
C31 Fe2 C35 C36 78.3(4)
C33 Fe2 C35 C36 -82.0(3)
C27 Fe2 C35 C36 45.5(7)
C30 Fe2 C35 C36 120.9(3)
C32 Fe2 C35 C36 -38.0(3)
C29 Fe2 C35 C36 162.0(3)
C28 Fe2 C35 C36 -164.8(6)
C34 Fe2 C35 C36 -119.4(4)
C34 C35 C36 C32 -1.8(6)
Fe2 C35 C36 C32 58.9(3)
C34 C35 C36 C37 -178.1(5)
Fe2 C35 C36 C37 -117.3(6)
C34 C35 C36 Fe2 -60.8(4)
C33 C32 C36 C35 0.4(6)
C39 C32 C36 C35 -177.8(4)
Fe2 C32 C36 C35 -58.8(4)
C33 C32 C36 C37 177.2(4)
C39 C32 C36 C37 -1.0(7)
Fe2 C32 C36 C37 118.0(4)
C33 C32 C36 Fe2 59.2(3)
C39 C32 C36 Fe2 -119.0(4)
C31 Fe2 C36 C35 -119.8(3)
C33 Fe2 C36 C35 81.0(3)
C27 Fe2 C36 C35 -161.7(3)
C30 Fe2 C36 C35 -77.6(4)
C32 Fe2 C36 C35 118.6(4)
C29 Fe2 C36 C35 -46.3(7)
C28 Fe2 C36 C35 165.7(5)
C34 Fe2 C36 C35 37.4(3)
C31 Fe2 C36 C32 121.6(3)
C33 Fe2 C36 C32 -37.6(3)
C35 Fe2 C36 C32 -118.6(4)
C27 Fe2 C36 C32 79.7(3)
C30 Fe2 C36 C32 163.8(3)
C29 Fe2 C36 C32 -165.0(6)
C28 Fe2 C36 C32 47.1(7)
C34 Fe2 C36 C32 -81.2(3)
C31 Fe2 C36 C37 7.6(5)
C33 Fe2 C36 C37 -151.6(5)
C35 Fe2 C36 C37 127.4(6)
C27 Fe2 C36 C37 -34.3(5)
C30 Fe2 C36 C37 49.8(5)
C32 Fe2 C36 C37 -113.9(5)
C29 Fe2 C36 C37 81.1(7)
C28 Fe2 C36 C37 -66.9(8)
C34 Fe2 C36 C37 164.9(5)
N2 C38 C37 C36 -0.5(6)
C41 C38 C37 C36 -179.3(4)
N2 C38 C37 C40 178.2(4)
C41 C38 C37 C40 -0.5(7)
C35 C36 C37 C38 175.8(5)
C32 C36 C37 C38 -0.1(7)
Fe2 C36 C37 C38 84.3(5)
C35 C36 C37 C40 -3.0(8)
C32 C36 C37 C40 -178.8(4)
Fe2 C36 C37 C40 -94.4(5)
C37 C38 N2 C39 2.4(6)
C41 C38 N2 C39 -178.8(4)
C37 C38 N2 C47 -178.0(4)
C41 C38 N2 C47 0.8(6)
C38 N2 C39 O2 176.0(4)
C47 N2 C39 O2 -3.6(6)
C38 N2 C39 C32 -3.4(6)
C47 N2 C39 C32 177.1(4)
C33 C32 C39 O2 5.5(8)
C36 C32 C39 O2 -176.7(4)
Fe2 C32 C39 O2 97.1(5)
C33 C32 C39 N2 -175.2(5)
C36 C32 C39 N2 2.6(6)
Fe2 C32 C39 N2 -83.6(5)
C37 C38 C41 C42 90.3(6)
N2 C38 C41 C42 -88.5(5)
C37 C38 C41 C46 -84.9(6)
N2 C38 C41 C46 96.3(5)
C46 C41 C42 C43 0.4(8)
C38 C41 C42 C43 -174.8(4)
C41 C42 C43 C44 0.5(8)
C42 C43 C44 C45 -0.9(8)
C43 C44 C45 C46 0.4(7)
C42 C41 C46 C45 -0.9(7)
C38 C41 C46 C45 174.3(4)
C44 C45 C46 C41 0.5(7)
C39 N2 C47 C48 88.0(5)
C38 N2 C47 C48 -91.6(5)
C39 N2 C47 C52 -90.1(5)
C38 N2 C47 C52 90.3(5)
C52 C47 C48 C49 -0.2(7)
N2 C47 C48 C49 -178.2(4)
C47 C48 C49 C50 -0.3(7)
C48 C49 C50 C51 0.1(7)
C49 C50 C51 C52 0.5(8)
C50 C51 C52 C47 -0.9(8)
C48 C47 C52 C51 0.8(8)
N2 C47 C52 C51 178.8(5)
